data_4337693
loop_
_publ_author_name
'Schulz, Axel'
'Villinger, Alexander'
'Westenkirchner, Andrea'

_publ_section_title
;
 The Reactivity of Silylated Amino(dichloro)phosphanes in the Presence of
 Silver Salts.
;
_journal_issue 6
_journal_name_full 'Inorganic chemistry'
_journal_page_first 3183
_journal_page_last 3193
_journal_paper_doi 10.1021/ic500054w
_journal_volume 53
_journal_year 2014
_chemical_formula_moiety 'C17 H30 Ag Cl F5 N2 P Si4'
_chemical_formula_sum 'C17 H30 Ag Cl F5 N2 P Si4'
_chemical_formula_weight 644.08
_chemical_name_systematic
;
 ?
;
_space_group_IT_number 2
_symmetry_cell_setting triclinic
_symmetry_Int_Tables_number 2
_symmetry_space_group_name_Hall '-P 1'
_symmetry_space_group_name_H-M 'P -1'
_atom_sites_solution_hydrogens geom
_atom_sites_solution_primary direct
_atom_sites_solution_secondary difmap
_audit_creation_method SHELXL-97
_cell_angle_alpha 90.811(3)
_cell_angle_beta 104.190(3)
_cell_angle_gamma 99.590(3)
_cell_formula_units_Z 2
_cell_length_a 8.8451(5)
_cell_length_b 12.1525(6)
_cell_length_c 13.8638(8)
_cell_measurement_reflns_used 9894
_cell_measurement_temperature 173(2)
_cell_measurement_theta_max 53.404
_cell_measurement_theta_min 4.690
_cell_volume 1422.20(14)
_computing_cell_refinement 'Bruker Apex V7.51A'
_computing_data_collection 'Bruker Apex V7.51A'
_computing_data_reduction 'Bruker SAINT'
_computing_molecular_graphics 'ORTEP-3v2.01 (Farrugia, 1997)'
_computing_publication_material SHELXL-97
_computing_structure_refinement 'SHELXL-97 (Sheldrick, 1997)'
_computing_structure_solution 'SHELXS-97 (Sheldrick, 1997)'
_diffrn_ambient_temperature 173(2)
_diffrn_measured_fraction_theta_full 0.986
_diffrn_measured_fraction_theta_max 0.986
_diffrn_measurement_device_type 'Bruker Apex Kappa II-CCD-diffractometer'
_diffrn_measurement_method 'phi and omega scans'
_diffrn_radiation_monochromator graphite
_diffrn_radiation_source 'sealed tube'
_diffrn_radiation_type MoK\a
_diffrn_radiation_wavelength 0.71073
_diffrn_reflns_av_R_equivalents 0.0429
_diffrn_reflns_av_sigmaI/netI 0.0508
_diffrn_reflns_limit_h_max 13
_diffrn_reflns_limit_h_min -13
_diffrn_reflns_limit_k_max 18
_diffrn_reflns_limit_k_min -18
_diffrn_reflns_limit_l_max 20
_diffrn_reflns_limit_l_min -20
_diffrn_reflns_number 44724
_diffrn_reflns_theta_full 32.39
_diffrn_reflns_theta_max 32.39
_diffrn_reflns_theta_min 1.52
_exptl_absorpt_coefficient_mu 1.069
_exptl_absorpt_correction_T_max 0.8736
_exptl_absorpt_correction_T_min 0.6807
_exptl_absorpt_correction_type multi-scan
_exptl_absorpt_process_details '(SADABS; Sheldrick, 2004)'
_exptl_crystal_colour colourless
_exptl_crystal_density_diffrn 1.504
_exptl_crystal_density_method 'not measured'
_exptl_crystal_description block
_exptl_crystal_F_000 652
_exptl_crystal_size_max 0.39
_exptl_crystal_size_mid 0.19
_exptl_crystal_size_min 0.13
_refine_diff_density_max 1.098
_refine_diff_density_min -0.601
_refine_diff_density_rms 0.102
_refine_ls_extinction_method none
_refine_ls_goodness_of_fit_ref 1.016
_refine_ls_hydrogen_treatment constr
_refine_ls_matrix_type full
_refine_ls_number_parameters 348
_refine_ls_number_reflns 10064
_refine_ls_number_restraints 53
_refine_ls_restrained_S_all 1.018
_refine_ls_R_factor_all 0.0896
_refine_ls_R_factor_gt 0.0496
_refine_ls_shift/su_max 0.004
_refine_ls_shift/su_mean 0.000
_refine_ls_structure_factor_coef Fsqd
_refine_ls_weighting_details 'calc w=1/[\s^2^(Fo^2^)+(0.0644P)^2^+0.7377P] where P=(Fo^2^+2Fc^2^)/3'
_refine_ls_weighting_scheme calc
_refine_ls_wR_factor_gt 0.1142
_refine_ls_wR_factor_ref 0.1343
_reflns_number_gt 6531
_reflns_number_total 10064
_reflns_threshold_expression >2\s(I)
_cod_data_source_file ic500054w_si_002.cif
_cod_data_source_block is_aw169
_cod_original_cell_volume 1422.20(13)
_cod_database_code 4337693

loop_
_symmetry_equiv_pos_as_xyz
'x, y, z'
'-x, -y, -z'

loop_
_atom_site_label
_atom_site_type_symbol
_atom_site_fract_x
_atom_site_fract_y
_atom_site_fract_z
_atom_site_U_iso_or_equiv
_atom_site_adp_type
_atom_site_occupancy
_atom_site_symmetry_multiplicity
_atom_site_calc_flag
_atom_site_refinement_flags
_atom_site_disorder_assembly
_atom_site_disorder_group
C13A C 0.7363(3) 0.37101(18) 0.72284(18) 0.0429(7) Uani 0.965(8) 1 d PGD A 1
C14A C 0.8049(3) 0.3278(2) 0.65394(17) 0.0491(9) Uani 0.965(8) 1 d PGD A 1
C15A C 0.8925(3) 0.2429(2) 0.6793(2) 0.0652(12) Uani 0.965(8) 1 d PGD A 1
C16A C 0.9115(3) 0.20116(19) 0.7735(3) 0.0816(17) Uani 0.965(8) 1 d PGD A 1
C17A C 0.8429(3) 0.2444(3) 0.8424(2) 0.0764(15) Uani 0.965(8) 1 d PGD A 1
C18A C 0.7554(3) 0.3293(2) 0.81709(17) 0.0613(11) Uani 0.965(8) 1 d PGD A 1
F1A F 0.7868(4) 0.3629(3) 0.5626(2) 0.0663(8) Uani 0.965(8) 1 d PD A 1
F2A F 0.9594(4) 0.2003(3) 0.6143(3) 0.0985(12) Uani 0.965(8) 1 d PD A 1
F3A F 0.9985(4) 0.1205(3) 0.7991(4) 0.1189(15) Uani 0.965(8) 1 d PD A 1
F4A F 0.8584(6) 0.2020(3) 0.9311(3) 0.1304(17) Uani 0.965(8) 1 d PD A 1
F5A F 0.6927(5) 0.3682(3) 0.8837(2) 0.0982(13) Uani 0.965(8) 1 d PD A 1
C13B C 0.744(7) 0.384(4) 0.727(4) 0.0429(7) Uani 0.035(8) 1 d PGD A 2
C14B C 0.789(8) 0.320(5) 0.659(4) 0.0491(9) Uani 0.035(8) 1 d PGD A 2
C15B C 0.880(7) 0.238(5) 0.692(5) 0.0652(12) Uani 0.035(8) 1 d PGD A 2
C16B C 0.926(7) 0.222(5) 0.793(5) 0.0816(17) Uani 0.035(8) 1 d PGD A 2
C17B C 0.881(8) 0.287(5) 0.861(4) 0.0764(15) Uani 0.035(8) 1 d PGD A 2
C18B C 0.790(8) 0.368(5) 0.828(4) 0.0613(11) Uani 0.035(8) 1 d PGD A 2
F1B F 0.748(11) 0.332(7) 0.562(4) 0.0663(8) Uani 0.035(8) 1 d PD A 2
F2B F 0.924(10) 0.176(6) 0.628(6) 0.0985(12) Uani 0.035(8) 1 d PD A 2
F3B F 1.014(9) 0.144(6) 0.826(7) 0.1189(15) Uani 0.035(8) 1 d PD A 2
F4B F 0.926(12) 0.271(8) 0.958(4) 0.1304(17) Uani 0.035(8) 1 d PD A 2
F5B F 0.751(11) 0.427(7) 0.894(4) 0.0982(13) Uani 0.035(8) 1 d PD A 2
Si1 Si 0.45106(9) 0.72419(7) 0.74994(6) 0.03158(16) Uani 1 1 d . A .
Si2 Si 0.22049(11) 0.59051(9) 0.74547(8) 0.0476(2) Uani 1 1 d . . .
Si3 Si 0.65201(11) 0.76334(8) 0.90086(7) 0.0450(2) Uani 1 1 d . . .
Si4 Si 0.30254(12) 0.94566(8) 0.71104(7) 0.0482(2) Uani 1 1 d . A .
P1 P 0.48285(10) 0.85994(7) 0.58286(6) 0.04054(18) Uani 1 1 d . A .
Cl1 Cl 0.71713(12) 0.95003(8) 0.63659(8) 0.0644(3) Uani 1 1 d . . .
Ag1 Ag 0.63468(3) 0.515794(18) 0.692045(17) 0.03934(8) Uani 1 1 d . . .
C1 C 0.0503(5) 0.6275(5) 0.6462(3) 0.0801(14) Uani 1 1 d . . .
H1A H 0.0775 0.6290 0.5817 0.120 Uiso 1 1 calc R . .
H1B H 0.0302 0.7012 0.6636 0.120 Uiso 1 1 calc R . .
H1C H -0.0450 0.5714 0.6417 0.120 Uiso 1 1 calc R . .
C2 C 0.1654(6) 0.5859(5) 0.8664(4) 0.0829(15) Uani 1 1 d . . .
H2A H 0.0723 0.5276 0.8614 0.124 Uiso 1 1 calc R . .
H2B H 0.1407 0.6585 0.8828 0.124 Uiso 1 1 calc R . .
H2C H 0.2540 0.5692 0.9187 0.124 Uiso 1 1 calc R . .
C3 C 0.2594(7) 0.4529(4) 0.7105(7) 0.131(3) Uani 1 1 d . . .
H3A H 0.3563 0.4379 0.7564 0.197 Uiso 1 1 calc R . .
H3B H 0.2725 0.4528 0.6424 0.197 Uiso 1 1 calc R . .
H3C H 0.1701 0.3948 0.7143 0.197 Uiso 1 1 calc R . .
C4A C 0.764(2) 0.9104(10) 0.9157(9) 0.080(4) Uani 0.418(4) 1 d PD B 1
H4A H 0.8083 0.9263 0.8582 0.121 Uiso 0.418(4) 1 calc PR B 1
H4B H 0.8499 0.9194 0.9767 0.121 Uiso 0.418(4) 1 calc PR B 1
H4C H 0.6919 0.9625 0.9200 0.121 Uiso 0.418(4) 1 calc PR B 1
C5A C 0.805(2) 0.6747(16) 0.9087(16) 0.132(9) Uani 0.418(4) 1 d PD B 1
H5A H 0.8499 0.6847 0.8508 0.198 Uiso 0.418(4) 1 calc PR B 1
H5B H 0.7572 0.5961 0.9097 0.198 Uiso 0.418(4) 1 calc PR B 1
H5C H 0.8893 0.6962 0.9699 0.198 Uiso 0.418(4) 1 calc PR B 1
C6A C 0.5760(18) 0.751(2) 1.0160(9) 0.111(7) Uani 0.418(4) 1 d PD B 1
H6A H 0.5135 0.6760 1.0153 0.167 Uiso 0.418(4) 1 calc PR B 1
H6B H 0.5091 0.8071 1.0178 0.167 Uiso 0.418(4) 1 calc PR B 1
H6C H 0.6655 0.7626 1.0751 0.167 Uiso 0.418(4) 1 calc PR B 1
C4B C 0.634(3) 0.643(3) 0.974(2) 0.124(14) Uani 0.31(2) 1 d PD B 2
H4D H 0.6379 0.5763 0.9350 0.187 Uiso 0.31(2) 1 calc PR B 2
H4E H 0.5336 0.6340 0.9933 0.187 Uiso 0.31(2) 1 calc PR B 2
H4F H 0.7222 0.6535 1.0343 0.187 Uiso 0.31(2) 1 calc PR B 2
C5B C 0.646(5) 0.886(3) 0.962(3) 0.21(3) Uani 0.31(2) 1 d PD B 2
H5D H 0.6537 0.9480 0.9180 0.320 Uiso 0.31(2) 1 calc PR B 2
H5E H 0.7346 0.9012 1.0218 0.320 Uiso 0.31(2) 1 calc PR B 2
H5F H 0.5457 0.8797 0.9820 0.320 Uiso 0.31(2) 1 calc PR B 2
C6B C 0.839(2) 0.766(4) 0.8584(15) 0.103(12) Uani 0.31(2) 1 d PD B 2
H6D H 0.8361 0.6935 0.8254 0.154 Uiso 0.31(2) 1 calc PR B 2
H6E H 0.9308 0.7808 0.9161 0.154 Uiso 0.31(2) 1 calc PR B 2
H6F H 0.8478 0.8249 0.8115 0.154 Uiso 0.31(2) 1 calc PR B 2
C4C C 0.694(4) 0.6356(17) 0.956(2) 0.080(4) Uani 0.27(2) 1 d PD B 3
H4G H 0.5990 0.5958 0.9734 0.121 Uiso 0.27(2) 1 calc PR B 3
H4H H 0.7806 0.6526 1.0163 0.121 Uiso 0.27(2) 1 calc PR B 3
H4I H 0.7242 0.5887 0.9084 0.121 Uiso 0.27(2) 1 calc PR B 3
C5C C 0.578(4) 0.843(4) 0.991(2) 0.114(16) Uani 0.27(2) 1 d PD B 3
H5G H 0.4898 0.7947 1.0089 0.170 Uiso 0.27(2) 1 calc PR B 3
H5H H 0.5417 0.9087 0.9598 0.170 Uiso 0.27(2) 1 calc PR B 3
H5I H 0.6638 0.8661 1.0508 0.170 Uiso 0.27(2) 1 calc PR B 3
C6C C 0.826(3) 0.840(3) 0.874(2) 0.094(14) Uani 0.27(2) 1 d PD B 3
H6G H 0.8591 0.7971 0.8255 0.141 Uiso 0.27(2) 1 calc PR B 3
H6H H 0.9110 0.8550 0.9358 0.141 Uiso 0.27(2) 1 calc PR B 3
H6I H 0.8033 0.9117 0.8472 0.141 Uiso 0.27(2) 1 calc PR B 3
C7 C 0.4390(7) 1.0831(4) 0.7355(5) 0.0949(18) Uani 1 1 d . . .
H7A H 0.5334 1.0768 0.7883 0.142 Uiso 1 1 calc R . .
H7B H 0.3850 1.1397 0.7567 0.142 Uiso 1 1 calc R . .
H7C H 0.4705 1.1050 0.6746 0.142 Uiso 1 1 calc R . .
C8 C 0.1355(6) 0.9549(4) 0.6030(4) 0.0793(14) Uani 1 1 d . . .
H8A H 0.1766 0.9828 0.5468 0.119 Uiso 1 1 calc R . .
H8B H 0.0707 1.0062 0.6208 0.119 Uiso 1 1 calc R . .
H8C H 0.0704 0.8806 0.5842 0.119 Uiso 1 1 calc R . .
C9 C 0.2340(8) 0.9044(5) 0.8218(4) 0.099(2) Uani 1 1 d . . .
H9A H 0.1550 0.8356 0.8054 0.149 Uiso 1 1 calc R . .
H9B H 0.1862 0.9640 0.8441 0.149 Uiso 1 1 calc R . .
H9C H 0.3240 0.8914 0.8750 0.149 Uiso 1 1 calc R . .
N3 N 0.5423(3) 0.6661(2) 0.66335(18) 0.0333(5) Uani 1 1 d . A .
C11 C 0.5574(3) 0.7248(2) 0.5901(2) 0.0341(6) Uani 1 1 d . . .
N1 N 0.4089(3) 0.8428(2) 0.68278(18) 0.0368(5) Uani 1 1 d . . .
C12 C 0.6329(4) 0.6935(3) 0.5103(2) 0.0484(8) Uani 1 1 d . A .
H12A H 0.7290 0.7481 0.5129 0.073 Uiso 1 1 calc R . .
H12B H 0.5585 0.6930 0.4449 0.073 Uiso 1 1 calc R . .
H12C H 0.6605 0.6190 0.5209 0.073 Uiso 1 1 calc R . .

loop_
_atom_site_aniso_label
_atom_site_aniso_U_11
_atom_site_aniso_U_22
_atom_site_aniso_U_33
_atom_site_aniso_U_23
_atom_site_aniso_U_13
_atom_site_aniso_U_12
C13A 0.0427(16) 0.0320(16) 0.0516(18) -0.0039(13) 0.0053(14) 0.0104(13)
C14A 0.0409(18) 0.0304(16) 0.072(2) -0.0087(15) 0.0064(16) 0.0063(13)
C15A 0.045(2) 0.0351(18) 0.111(4) -0.017(2) 0.011(2) 0.0101(16)
C16A 0.057(2) 0.034(2) 0.129(4) -0.018(2) -0.031(3) 0.0189(18)
C17A 0.097(3) 0.041(2) 0.066(3) -0.0015(19) -0.032(2) 0.020(2)
C18A 0.079(3) 0.039(2) 0.056(2) -0.0055(17) -0.005(2) 0.017(2)
F1A 0.088(2) 0.0549(18) 0.0682(15) -0.0016(12) 0.0397(14) 0.0169(15)
F2A 0.081(2) 0.0602(19) 0.168(3) -0.0281(19) 0.050(2) 0.0260(16)
F3A 0.092(2) 0.0527(18) 0.181(4) -0.0155(19) -0.043(2) 0.0435(16)
F4A 0.211(4) 0.082(3) 0.073(2) 0.0150(18) -0.033(2) 0.055(3)
F5A 0.184(4) 0.076(2) 0.0500(14) 0.0107(14) 0.0369(19) 0.054(2)
C13B 0.0427(16) 0.0320(16) 0.0516(18) -0.0039(13) 0.0053(14) 0.0104(13)
C14B 0.0409(18) 0.0304(16) 0.072(2) -0.0087(15) 0.0064(16) 0.0063(13)
C15B 0.045(2) 0.0351(18) 0.111(4) -0.017(2) 0.011(2) 0.0101(16)
C16B 0.057(2) 0.034(2) 0.129(4) -0.018(2) -0.031(3) 0.0189(18)
C17B 0.097(3) 0.041(2) 0.066(3) -0.0015(19) -0.032(2) 0.020(2)
C18B 0.079(3) 0.039(2) 0.056(2) -0.0055(17) -0.005(2) 0.017(2)
F1B 0.088(2) 0.0549(18) 0.0682(15) -0.0016(12) 0.0397(14) 0.0169(15)
F2B 0.081(2) 0.0602(19) 0.168(3) -0.0281(19) 0.050(2) 0.0260(16)
F3B 0.092(2) 0.0527(18) 0.181(4) -0.0155(19) -0.043(2) 0.0435(16)
F4B 0.211(4) 0.082(3) 0.073(2) 0.0150(18) -0.033(2) 0.055(3)
F5B 0.184(4) 0.076(2) 0.0500(14) 0.0107(14) 0.0369(19) 0.054(2)
Si1 0.0331(4) 0.0322(4) 0.0337(4) 0.0039(3) 0.0138(3) 0.0092(3)
Si2 0.0419(5) 0.0489(5) 0.0547(5) 0.0066(4) 0.0219(4) 0.0010(4)
Si3 0.0455(5) 0.0482(5) 0.0402(5) 0.0040(4) 0.0054(4) 0.0128(4)
Si4 0.0606(6) 0.0473(5) 0.0495(5) 0.0079(4) 0.0234(4) 0.0308(5)
P1 0.0486(4) 0.0422(4) 0.0387(4) 0.0114(3) 0.0178(3) 0.0192(4)
Cl1 0.0629(6) 0.0514(5) 0.0808(7) 0.0029(5) 0.0327(5) -0.0065(4)
Ag1 0.04370(14) 0.03218(13) 0.04526(14) -0.00033(9) 0.01221(10) 0.01415(9)
C1 0.056(2) 0.107(4) 0.064(3) 0.017(3) 0.006(2) -0.011(2)
C2 0.075(3) 0.105(4) 0.072(3) 0.032(3) 0.033(2) -0.001(3)
C3 0.078(4) 0.054(3) 0.270(10) -0.025(4) 0.082(5) -0.016(3)
C4A 0.099(10) 0.057(6) 0.061(6) -0.001(5) -0.017(6) -0.002(6)
C5A 0.100(12) 0.126(14) 0.134(14) -0.076(11) -0.069(11) 0.071(11)
C6A 0.086(9) 0.20(2) 0.042(6) 0.022(10) 0.017(6) 0.012(12)
C4B 0.082(15) 0.17(3) 0.085(15) 0.090(18) -0.030(12) -0.013(15)
C5B 0.17(4) 0.17(3) 0.23(5) -0.17(3) -0.13(3) 0.13(3)
C6B 0.036(7) 0.21(4) 0.050(9) 0.013(18) -0.004(6) 0.008(18)
C4C 0.099(10) 0.057(6) 0.061(6) -0.001(5) -0.017(6) -0.002(6)
C5C 0.11(2) 0.17(3) 0.044(12) -0.063(15) -0.036(13) 0.07(3)
C6C 0.044(12) 0.12(3) 0.08(2) 0.06(2) -0.021(11) -0.021(15)
C7 0.110(4) 0.048(3) 0.136(5) -0.011(3) 0.045(4) 0.024(3)
C8 0.075(3) 0.099(4) 0.079(3) 0.009(3) 0.019(2) 0.057(3)
C9 0.164(5) 0.099(4) 0.087(3) 0.035(3) 0.087(4) 0.088(4)
N3 0.0339(11) 0.0325(12) 0.0357(12) -0.0007(9) 0.0102(9) 0.0102(10)
C11 0.0308(13) 0.0375(15) 0.0365(14) 0.0008(11) 0.0102(11) 0.0106(11)
N1 0.0403(13) 0.0370(13) 0.0400(13) 0.0068(10) 0.0164(10) 0.0162(11)
C12 0.0525(18) 0.063(2) 0.0378(16) 0.0001(14) 0.0177(14) 0.0247(17)

loop_
_atom_type_symbol
_atom_type_description
_atom_type_scat_dispersion_real
_atom_type_scat_dispersion_imag
_atom_type_scat_source
C C 0.0033 0.0016 'International Tables Vol C Tables 4.2.6.8 and 6.1.1.4'
H H 0.0000 0.0000 'International Tables Vol C Tables 4.2.6.8 and 6.1.1.4'
N N 0.0061 0.0033 'International Tables Vol C Tables 4.2.6.8 and 6.1.1.4'
F F 0.0171 0.0103 'International Tables Vol C Tables 4.2.6.8 and 6.1.1.4'
Si Si 0.0817 0.0704 'International Tables Vol C Tables 4.2.6.8 and 6.1.1.4'
P P 0.1023 0.0942 'International Tables Vol C Tables 4.2.6.8 and 6.1.1.4'
Cl Cl 0.1484 0.1585 'International Tables Vol C Tables 4.2.6.8 and 6.1.1.4'
Ag Ag -0.8971 1.1015 'International Tables Vol C Tables 4.2.6.8 and 6.1.1.4'

loop_
_geom_angle_atom_site_label_1
_geom_angle_atom_site_label_2
_geom_angle_atom_site_label_3
_geom_angle
C14A C13A C18A 120.0
C14A C13A Ag1 119.52(14)
C18A C13A Ag1 119.79(14)
F1A C14A C13A 122.15(19)
F1A C14A C15A 117.83(19)
C13A C14A C15A 120.0
F2A C15A C16A 119.0(2)
F2A C15A C14A 121.0(2)
C16A C15A C14A 120.0
F3A C16A C15A 120.3(3)
F3A C16A C17A 119.7(3)
C15A C16A C17A 120.0
F4A C17A C18A 120.5(3)
F4A C17A C16A 119.5(3)
C18A C17A C16A 120.0
F5A C18A C17A 118.5(2)
F5A C18A C13A 121.5(2)
C17A C18A C13A 120.0
C14B C13B C18B 120.0
C14B C13B Ag1 124(2)
C18B C13B Ag1 115(2)
F1B C14B C15B 117.4(12)
F1B C14B C13B 122.6(12)
C15B C14B C13B 120.0
F2B C15B C14B 120.8(12)
F2B C15B C16B 119.2(12)
C14B C15B C16B 120.0
F3B C16B C17B 119.8(12)
F3B C16B C15B 120.2(12)
C17B C16B C15B 120.0
F4B C17B C16B 119.8(12)
F4B C17B C18B 120.2(12)
C16B C17B C18B 120.0
F5B C18B C17B 118.1(12)
F5B C18B C13B 121.9(12)
C17B C18B C13B 120.0
N1 Si1 N3 96.27(12)
N1 Si1 Si3 114.81(10)
N3 Si1 Si3 105.37(8)
N1 Si1 Si2 112.79(9)
N3 Si1 Si2 104.43(9)
Si3 Si1 Si2 119.38(5)
C3 Si2 C2 110.1(3)
C3 Si2 C1 109.0(3)
C2 Si2 C1 108.8(2)
C3 Si2 Si1 107.56(16)
C2 Si2 Si1 112.70(17)
C1 Si2 Si1 108.52(15)
C5B Si3 C6C 84.4(16)
C5B Si3 C4C 126.9(17)
C6C Si3 C4C 110.1(11)
C5B Si3 C4B 113.6(12)
C6C Si3 C4B 128.6(10)
C4C Si3 C4B 21.0(13)
C5B Si3 C5A 133.8(11)
C6C Si3 C5A 69.2(13)
C4C Si3 C5A 43.1(12)
C4B Si3 C5A 64.0(14)
C5B Si3 C5C 28.7(18)
C6C Si3 C5C 112.0(12)
C4C Si3 C5C 107.1(11)
C4B Si3 C5C 89.2(16)
C5A Si3 C5C 136.4(10)
C5B Si3 C4A 43.8(19)
C6C Si3 C4A 41.0(15)
C4C Si3 C4A 133.7(10)
C4B Si3 C4A 138.6(9)
C5A Si3 C4A 104.8(7)
C5C Si3 C4A 72.3(16)
C5B Si3 C6A 63.1(19)
C6C Si3 C6A 133.5(13)
C4C Si3 C6A 71.6(11)
C4B Si3 C6A 52.7(14)
C5A Si3 C6A 109.2(7)
C5C Si3 C6A 36.5(14)
C4A Si3 C6A 102.8(6)
C5B Si3 C6B 113.5(13)
C6C Si3 C6B 30.3(10)
C4C Si3 C6B 85.5(13)
C4B Si3 C6B 106.2(9)
C5A Si3 C6B 42.4(14)
C5C Si3 C6B 138.7(12)
C4A Si3 C6B 71.0(15)
C6A Si3 C6B 141.3(8)
C5B Si3 Si1 112.5(10)
C6C Si3 Si1 108.7(9)
C4C Si3 Si1 110.1(8)
C4B Si3 Si1 107.4(7)
C5A Si3 Si1 111.7(4)
C5C Si3 Si1 108.8(9)
C4A Si3 Si1 113.6(4)
C6A Si3 Si1 114.0(5)
C6B Si3 Si1 102.9(6)
N1 Si4 C9 107.53(16)
N1 Si4 C8 109.41(17)
C9 Si4 C8 111.7(3)
N1 Si4 C7 108.33(19)
C9 Si4 C7 110.9(3)
C8 Si4 C7 108.9(3)
N1 P1 C11 95.18(13)
N1 P1 Cl1 105.73(10)
C11 P1 Cl1 90.95(10)
C13B Ag1 C13A 3.7(17)
C13B Ag1 N3 173.8(17)
C13A Ag1 N3 177.47(9)
Si2 C1 H1A 109.5
Si2 C1 H1B 109.5
H1A C1 H1B 109.5
Si2 C1 H1C 109.5
H1A C1 H1C 109.5
H1B C1 H1C 109.5
Si2 C2 H2A 109.5
Si2 C2 H2B 109.5
H2A C2 H2B 109.5
Si2 C2 H2C 109.5
H2A C2 H2C 109.5
H2B C2 H2C 109.5
Si2 C3 H3A 109.5
Si2 C3 H3B 109.5
H3A C3 H3B 109.5
Si2 C3 H3C 109.5
H3A C3 H3C 109.5
H3B C3 H3C 109.5
Si3 C4A H4A 109.5
Si3 C4A H4B 109.5
H4A C4A H4B 109.5
Si3 C4A H4C 109.5
H4A C4A H4C 109.5
H4B C4A H4C 109.5
Si3 C5A H5A 109.5
Si3 C5A H5B 109.5
H5A C5A H5B 109.5
Si3 C5A H5C 109.5
H5A C5A H5C 109.5
H5B C5A H5C 109.5
Si3 C6A H6A 109.5
Si3 C6A H6B 109.5
H6A C6A H6B 109.5
Si3 C6A H6C 109.5
H6A C6A H6C 109.5
H6B C6A H6C 109.5
Si3 C4B H4D 109.5
Si3 C4B H4E 109.5
H4D C4B H4E 109.5
Si3 C4B H4F 109.5
H4D C4B H4F 109.5
H4E C4B H4F 109.5
Si3 C5B H5D 109.5
Si3 C5B H5E 109.5
H5D C5B H5E 109.5
Si3 C5B H5F 109.5
H5D C5B H5F 109.5
H5E C5B H5F 109.5
Si3 C6B H6D 109.5
Si3 C6B H6E 109.5
H6D C6B H6E 109.5
Si3 C6B H6F 109.5
H6D C6B H6F 109.5
H6E C6B H6F 109.5
Si3 C4C H4G 109.5
Si3 C4C H4H 109.5
H4G C4C H4H 109.5
Si3 C4C H4I 109.5
H4G C4C H4I 109.5
H4H C4C H4I 109.5
Si3 C5C H5G 109.5
Si3 C5C H5H 109.5
H5G C5C H5H 109.5
Si3 C5C H5I 109.5
H5G C5C H5I 109.5
H5H C5C H5I 109.5
Si3 C6C H6G 109.5
Si3 C6C H6H 109.5
H6G C6C H6H 109.5
Si3 C6C H6I 109.5
H6G C6C H6I 109.5
H6H C6C H6I 109.5
Si4 C7 H7A 109.5
Si4 C7 H7B 109.5
H7A C7 H7B 109.5
Si4 C7 H7C 109.5
H7A C7 H7C 109.5
H7B C7 H7C 109.5
Si4 C8 H8A 109.5
Si4 C8 H8B 109.5
H8A C8 H8B 109.5
Si4 C8 H8C 109.5
H8A C8 H8C 109.5
H8B C8 H8C 109.5
Si4 C9 H9A 109.5
Si4 C9 H9B 109.5
H9A C9 H9B 109.5
Si4 C9 H9C 109.5
H9A C9 H9C 109.5
H9B C9 H9C 109.5
C11 N3 Si1 115.58(19)
C11 N3 Ag1 123.59(19)
Si1 N3 Ag1 120.62(13)
N3 C11 C12 124.5(3)
N3 C11 P1 117.4(2)
C12 C11 P1 118.1(2)
P1 N1 Si1 115.12(13)
P1 N1 Si4 117.22(15)
Si1 N1 Si4 127.64(15)
C11 C12 H12A 109.5
C11 C12 H12B 109.5
H12A C12 H12B 109.5
C11 C12 H12C 109.5
H12A C12 H12C 109.5
H12B C12 H12C 109.5

loop_
_geom_bond_atom_site_label_1
_geom_bond_atom_site_label_2
_geom_bond_distance
C13A C14A 1.3900
C13A C18A 1.3900
C13A Ag1 2.1087(19)
C14A F1A 1.323(3)
C14A C15A 1.3900
C15A F2A 1.334(3)
C15A C16A 1.3900
C16A F3A 1.344(3)
C16A C17A 1.3900
C17A F4A 1.324(4)
C17A C18A 1.3900
C18A F5A 1.308(3)
C13B C14B 1.3900
C13B C18B 1.3900
C13B Ag1 2.01(5)
C14B F1B 1.324(9)
C14B C15B 1.3900
C15B F2B 1.335(9)
C15B C16B 1.3900
C16B F3B 1.344(9)
C16B C17B 1.3900
C17B F4B 1.323(9)
C17B C18B 1.3900
C18B F5B 1.308(9)
Si1 N1 1.769(3)
Si1 N3 1.797(2)
Si1 Si3 2.3728(12)
Si1 Si2 2.3735(12)
Si2 C3 1.844(5)
Si2 C2 1.856(5)
Si2 C1 1.895(5)
Si3 C5B 1.726(19)
Si3 C6C 1.79(2)
Si3 C4C 1.79(2)
Si3 C4B 1.799(17)
Si3 C5A 1.850(12)
Si3 C5C 1.87(2)
Si3 C4A 1.875(11)
Si3 C6A 1.877(12)
Si3 C6B 1.884(18)
Si4 N1 1.778(2)
Si4 C9 1.831(4)
Si4 C8 1.847(5)
Si4 C7 1.863(5)
P1 N1 1.672(3)
P1 C11 1.864(3)
P1 Cl1 2.1241(14)
Ag1 N3 2.127(2)
C1 H1A 0.9800
C1 H1B 0.9800
C1 H1C 0.9800
C2 H2A 0.9800
C2 H2B 0.9800
C2 H2C 0.9800
C3 H3A 0.9800
C3 H3B 0.9800
C3 H3C 0.9800
C4A H4A 0.9800
C4A H4B 0.9800
C4A H4C 0.9800
C5A H5A 0.9800
C5A H5B 0.9800
C5A H5C 0.9800
C6A H6A 0.9800
C6A H6B 0.9800
C6A H6C 0.9800
C4B H4D 0.9800
C4B H4E 0.9800
C4B H4F 0.9800
C5B H5D 0.9800
C5B H5E 0.9800
C5B H5F 0.9800
C6B H6D 0.9800
C6B H6E 0.9800
C6B H6F 0.9800
C4C H4G 0.9800
C4C H4H 0.9800
C4C H4I 0.9800
C5C H5G 0.9800
C5C H5H 0.9800
C5C H5I 0.9800
C6C H6G 0.9800
C6C H6H 0.9800
C6C H6I 0.9800
C7 H7A 0.9800
C7 H7B 0.9800
C7 H7C 0.9800
C8 H8A 0.9800
C8 H8B 0.9800
C8 H8C 0.9800
C9 H9A 0.9800
C9 H9B 0.9800
C9 H9C 0.9800
N3 C11 1.270(4)
C11 C12 1.500(4)
C12 H12A 0.9800
C12 H12B 0.9800
C12 H12C 0.9800

loop_
_geom_torsion_atom_site_label_1
_geom_torsion_atom_site_label_2
_geom_torsion_atom_site_label_3
_geom_torsion_atom_site_label_4
_geom_torsion
C18A C13A C14A F1A 178.3(2)
Ag1 C13A C14A F1A -11.21(18)
C18A C13A C14A C15A 0.0
Ag1 C13A C14A C15A 170.50(15)
F1A C14A C15A F2A 1.7(2)
C13A C14A C15A F2A -179.96(19)
F1A C14A C15A C16A -178.36(19)
C13A C14A C15A C16A 0.0
F2A C15A C16A F3A 1.2(2)
C14A C15A C16A F3A -178.76(19)
F2A C15A C16A C17A 179.96(19)
C14A C15A C16A C17A 0.0
F3A C16A C17A F4A -3.0(3)
C15A C16A C17A F4A 178.3(2)
F3A C16A C17A C18A 178.76(19)
C15A C16A C17A C18A 0.0
F4A C17A C18A F5A 1.9(3)
C16A C17A C18A F5A -179.9(2)
F4A C17A C18A C13A -178.3(2)
C16A C17A C18A C13A 0.0
C14A C13A C18A F5A 179.9(2)
Ag1 C13A C18A F5A 9.4(2)
C14A C13A C18A C17A 0.0
Ag1 C13A C18A C17A -170.47(15)
C18B C13B C14B F1B 180.0(3)
Ag1 C13B C14B F1B -7(3)
C18B C13B C14B C15B 0.0
Ag1 C13B C14B C15B 173(3)
F1B C14B C15B F2B 0.0(4)
C13B C14B C15B F2B -180.0(3)
F1B C14B C15B C16B -180.0(3)
C13B C14B C15B C16B 0.0
F2B C15B C16B F3B 0.0(4)
C14B C15B C16B F3B -180.0(3)
F2B C15B C16B C17B 180.0(3)
C14B C15B C16B C17B 0.0
F3B C16B C17B F4B 0.0(4)
C15B C16B C17B F4B 180.0(3)
F3B C16B C17B C18B 180.0(3)
C15B C16B C17B C18B 0.0
F4B C17B C18B F5B 0.0(4)
C16B C17B C18B F5B 180.0(3)
F4B C17B C18B C13B -180.0(3)
C16B C17B C18B C13B 0.0
C14B C13B C18B F5B -180.0(3)
Ag1 C13B C18B F5B 7(3)
C14B C13B C18B C17B 0.0
Ag1 C13B C18B C17B -173(3)
N1 Si1 Si2 C3 130.7(3)
N3 Si1 Si2 C3 27.4(3)
Si3 Si1 Si2 C3 -89.9(3)
N1 Si1 Si2 C2 -107.7(2)
N3 Si1 Si2 C2 149.0(2)
Si3 Si1 Si2 C2 31.7(2)
N1 Si1 Si2 C1 12.9(2)
N3 Si1 Si2 C1 -90.4(2)
Si3 Si1 Si2 C1 152.26(19)
N1 Si1 Si3 C5B 37(2)
N3 Si1 Si3 C5B 142(2)
Si2 Si1 Si3 C5B -102(2)
N1 Si1 Si3 C6C -54.7(16)
N3 Si1 Si3 C6C 49.9(16)
Si2 Si1 Si3 C6C 166.8(16)
N1 Si1 Si3 C4C -175.4(13)
N3 Si1 Si3 C4C -70.8(13)
Si2 Si1 Si3 C4C 46.0(13)
N1 Si1 Si3 C4B 162.6(15)
N3 Si1 Si3 C4B -92.8(15)
Si2 Si1 Si3 C4B 24.1(15)
N1 Si1 Si3 C5A -129.1(10)
N3 Si1 Si3 C5A -24.5(10)
Si2 Si1 Si3 C5A 92.3(10)
N1 Si1 Si3 C5C 67.5(17)
N3 Si1 Si3 C5C 172.1(17)
Si2 Si1 Si3 C5C -71.1(17)
N1 Si1 Si3 C4A -10.9(7)
N3 Si1 Si3 C4A 93.7(7)
Si2 Si1 Si3 C4A -149.4(7)
N1 Si1 Si3 C6A 106.4(9)
N3 Si1 Si3 C6A -149.0(9)
Si2 Si1 Si3 C6A -32.1(9)
N1 Si1 Si3 C6B -85.5(16)
N3 Si1 Si3 C6B 19.0(16)
Si2 Si1 Si3 C6B 135.9(16)
C14B C13B Ag1 C13A 66(25)
C18B C13B Ag1 C13A -121(26)
C14B C13B Ag1 N3 -108(14)
C18B C13B Ag1 N3 65(16)
C14A C13A Ag1 C13B -98(26)
C18A C13A Ag1 C13B 72(26)
C14A C13A Ag1 N3 -83(2)
C18A C13A Ag1 N3 87(2)
N1 Si1 N3 C11 3.9(2)
Si3 Si1 N3 C11 -114.0(2)
Si2 Si1 N3 C11 119.4(2)
N1 Si1 N3 Ag1 178.88(14)
Si3 Si1 N3 Ag1 60.97(14)
Si2 Si1 N3 Ag1 -65.62(13)
C13B Ag1 N3 C11 85(15)
C13A Ag1 N3 C11 76(2)
C13B Ag1 N3 Si1 -90(15)
C13A Ag1 N3 Si1 -99(2)
Si1 N3 C11 C12 178.7(2)
Ag1 N3 C11 C12 3.9(4)
Si1 N3 C11 P1 -0.3(3)
Ag1 N3 C11 P1 -175.14(12)
N1 P1 C11 N3 -3.6(3)
Cl1 P1 C11 N3 102.3(2)
N1 P1 C11 C12 177.2(2)
Cl1 P1 C11 C12 -76.9(2)
C11 P1 N1 Si1 6.13(17)
Cl1 P1 N1 Si1 -86.33(15)
C11 P1 N1 Si4 -175.28(16)
Cl1 P1 N1 Si4 92.26(15)
N3 Si1 N1 P1 -6.45(17)
Si3 Si1 N1 P1 103.70(14)
Si2 Si1 N1 P1 -114.99(14)
N3 Si1 N1 Si4 175.13(18)
Si3 Si1 N1 Si4 -74.7(2)
Si2 Si1 N1 Si4 66.6(2)
C9 Si4 N1 P1 179.2(3)
C8 Si4 N1 P1 57.7(3)
C7 Si4 N1 P1 -60.9(3)
C9 Si4 N1 Si1 -2.4(3)
C8 Si4 N1 Si1 -123.9(2)
C7 Si4 N1 Si1 117.5(3)
